data_7213339
loop_
_publ_author_name
'Banwell, Martin'
'Edwards, Alison'
'Harvey, Joanne'
'Hockless, David'
'Willis, Anthony'

_publ_section_title
;
 \p-Allyl cation cyclisations initiated by silver(I)-promoted
 electrocyclic ring opening of ring-fused gem-dibromocyclopropanes
 possessing tethered nucleophiles: the influence of chiral auxiliaries on
 the diastereoselectivity of cyclisations involving meso-substrates
;
_journal_issue 14
_journal_name_full 'Journal of the Chemical Society, Perkin Transactions 1'
_journal_page_first 2175
_journal_paper_doi 10.1039/b002525i
_journal_year 2000
_chemical_formula_moiety 'C20 H24 Br N O2 '
_chemical_formula_sum 'C20 H24 Br N O2'
_chemical_formula_weight 390.32
_space_group_IT_number 19
_symmetry_cell_setting orthorhombic
_symmetry_Int_Tables_number 19
_symmetry_space_group_name_Hall 'P 2ac 2ab'
_symmetry_space_group_name_H-M 'P 21 21 21'
_audit_creation_date 2000-03-08
_audit_creation_method 'by teXsan v1.8'
_audit_update_record
;
Original title was 5-jeh-44g_copper_radiation
2000-03-08  cif compiled by acw
2000-03-08  passes checkcif with alerts
;
_cell_angle_alpha 90
_cell_angle_beta 90
_cell_angle_gamma 90
_cell_formula_units_Z 4
_cell_length_a 9.591(2)
_cell_length_b 12.8947(9)
_cell_length_c 14.871(2)
_cell_measurement_reflns_used 25
_cell_measurement_temperature 193.2
_cell_measurement_theta_max 54.4
_cell_measurement_theta_min 52.6
_cell_volume 1839.1(5)
_computing_cell_refinement 'MSC/AFC Diffractometer Control'
_computing_data_collection 'MSC/AFC Diffractometer Control'
_computing_data_reduction 'teXsan (MSC, 1992-1997)'
_computing_publication_material 'teXsan (MSC, 1992-1997)'
_computing_structure_refinement 'teXsan (MSC, 1992-1997)'
_computing_structure_solution
;
SIR92 (Altomare, et. al. 1994)
;
_diffrn_ambient_temperature 193.2
_diffrn_measurement_device_details
;
Rigaku AFC6R diffractometer with extended arm and
evacuated collimator and beam tunnel.
Data cannot be collected beyond \y 60 deg in this configuration.
;
_diffrn_measurement_device_type 'Rigaku AFC6R'
_diffrn_measurement_method \w-2\q
_diffrn_orient_matrix_UB_11 -0.02782
_diffrn_orient_matrix_UB_12 0.06324
_diffrn_orient_matrix_UB_13 0.03453
_diffrn_orient_matrix_UB_21 -0.04755
_diffrn_orient_matrix_UB_22 -0.04469
_diffrn_orient_matrix_UB_23 0.04560
_diffrn_orient_matrix_UB_31 0.08852
_diffrn_orient_matrix_UB_32 -0.00413
_diffrn_orient_matrix_UB_33 0.03535
_diffrn_radiation_detector 'scintillation counter'
_diffrn_radiation_monochromator graphite
_diffrn_radiation_source 'Rigaku rotating anode'
_diffrn_radiation_type 'Cu K\a'
_diffrn_radiation_wavelength 1.5418
_diffrn_reflns_av_R_equivalents 0.03673
_diffrn_reflns_av_sigmaI/netI 0.020
_diffrn_reflns_limit_h_max 10
_diffrn_reflns_limit_h_min 0
_diffrn_reflns_limit_k_max 14
_diffrn_reflns_limit_k_min -14
_diffrn_reflns_limit_l_max 16
_diffrn_reflns_limit_l_min -16
_diffrn_reflns_number 5862
_diffrn_reflns_reduction_process 'Lp corrections applied'
_diffrn_reflns_theta_max 60.05
_diffrn_reflns_theta_min 2.97
_diffrn_standards_decay_% -2.88
_diffrn_standards_interval_count 150
_diffrn_standards_number 3
_exptl_absorpt_coefficient_mu 3.138
_exptl_absorpt_correction_T_max 0.661
_exptl_absorpt_correction_T_min 0.394
_exptl_absorpt_correction_type analytical
_exptl_absorpt_process_details
;
analytical (de Meulenaer & Tompa, 1965)
;
_exptl_crystal_colour colorless
_exptl_crystal_density_diffrn 1.409
_exptl_crystal_density_meas ?
_exptl_crystal_description plate
_exptl_crystal_F_000 808.00
_exptl_crystal_size_max 0.40
_exptl_crystal_size_mid 0.33
_exptl_crystal_size_min 0.14
_refine_diff_density_max 0.20
_refine_diff_density_min -0.38
_refine_ls_abs_structure_details
;
Absolute configuration by refinement of Flack parameter
;
_refine_ls_abs_structure_Flack -.05(5)
_refine_ls_extinction_method none
_refine_ls_goodness_of_fit_all 1.163
_refine_ls_goodness_of_fit_ref 1.166
_refine_ls_hydrogen_treatment noref
_refine_ls_matrix_type full
_refine_ls_number_constraints 0
_refine_ls_number_parameters 217
_refine_ls_number_reflns 2682
_refine_ls_number_restraints 0
_refine_ls_R_factor_all 0.0205
_refine_ls_R_factor_gt 0.0198
_refine_ls_shift/su_max 0.0130
_refine_ls_shift/su_mean 0.2030
_refine_ls_structure_factor_coef F
_refine_ls_weighting_details 'w = 1/[\s^2^(Fo) + 0.00022|Fo|^2^]'
_refine_ls_weighting_scheme calc
_refine_ls_wR_factor_all 0.0266
_refine_ls_wR_factor_ref 0.0264
_reflns_number_gt 2682
_reflns_number_total 2738
_reflns_threshold_expression I>2.00\s(I)
_cod_data_source_file b002525isup1.cif
_cod_data_source_block mgb60_Cu
_cod_depositor_comments
;
The following automatic conversions were performed:

'_exptl_crystal_density_meas' value 'not measured' was changed to '?'
- the value is perceived as not measured.

Automatic conversion script
Id: cif_fix_values 3008 2015-01-20 13:52:24Z robertas 

The following automatic conversions were performed:

'_refine_ls_weighting_scheme' value 'w = 1/[\s^2^(Fo) +
0.00022|Fo|^2^]' was changed to 'calc'. New tag
'_refine_ls_weighting_details' was created. The value of the new tag
was set to 'w = 1/[\s^2^(Fo) + 0.00022|Fo|^2^]'.

Automatic conversion script
Id: cif_fix_values 3143 2015-03-26 13:38:13Z robertas 
;
_cod_original_cell_volume 1839.2(4)
_cod_original_sg_symbol_H-M 'P 21 21 21 '
_cod_original_formula_sum 'C20 H24 Br N O2 '
_cod_database_code 7213339

loop_
_symmetry_equiv_pos_as_xyz
'   +x,   +y,   +z'
'1/2-x,   -y,1/2+z'
'1/2+x,1/2-y,   -z'
'   -x,1/2+y,1/2-z'

loop_
_atom_site_label
_atom_site_fract_x
_atom_site_fract_y
_atom_site_fract_z
_atom_site_U_iso_or_equiv
_atom_site_occupancy
_atom_site_adp_type
_atom_site_calc_flag
Br(1) 0.60228(2) 0.50955(1) 0.43078(1) 0.04901(6) 1.000 Uani d
O(10) 0.4454(1) 0.30398(8) 0.31321(8) 0.0337(3) 1.000 Uani d
O(23) 0.4592(1) 0.13023(9) 0.33957(8) 0.0409(3) 1.000 Uani d
N(6) 0.4260(1) 0.2457(1) 0.45223(9) 0.0318(4) 1.000 Uani d
C(1) 0.4242(2) 0.2416(2) 0.6107(1) 0.0382(5) 1.000 Uani d
C(2) 0.5634(2) 0.2886(1) 0.6409(1) 0.0398(5) 1.000 Uani d
C(3) 0.6140(2) 0.3733(1) 0.5798(1) 0.0367(4) 1.000 Uani d
C(4) 0.5402(2) 0.4017(1) 0.5093(1) 0.0334(4) 1.000 Uani d
C(5) 0.4031(2) 0.3515(1) 0.4866(1) 0.0317(4) 1.000 Uani d
C(7) 0.4413(2) 0.1714(1) 0.5272(1) 0.0359(5) 1.000 Uani d
C(8) 0.3283(2) 0.3273(2) 0.5752(1) 0.0395(5) 1.000 Uani d
C(9) 0.4453(2) 0.2188(1) 0.3662(1) 0.0302(4) 1.000 Uani d
C(11) 0.4635(2) 0.2898(1) 0.2176(1) 0.0349(4) 1.000 Uani d
C(12) 0.4090(2) 0.3897(1) 0.1740(1) 0.0379(4) 1.000 Uani d
C(13) 0.4316(3) 0.3821(2) 0.0721(1) 0.0564(6) 1.000 Uani d
C(14) 0.5823(3) 0.3646(2) 0.0492(1) 0.0617(6) 1.000 Uani d
C(15) 0.6384(3) 0.2684(2) 0.0945(2) 0.0603(7) 1.000 Uani d
C(16) 0.6151(2) 0.2719(2) 0.1959(1) 0.0474(5) 1.000 Uani d
C(17) 0.2615(2) 0.4162(1) 0.2016(1) 0.0401(5) 1.000 Uani d
C(18) 0.2387(2) 0.4834(2) 0.2724(1) 0.0471(5) 1.000 Uani d
C(19) 0.1058(2) 0.5101(2) 0.3000(2) 0.0610(6) 1.000 Uani d
C(20) -0.0081(3) 0.4709(2) 0.2558(2) 0.0695(7) 1.000 Uani d
C(21) 0.0112(2) 0.4042(2) 0.1856(2) 0.0655(7) 1.000 Uani d
C(22) 0.1447(2) 0.3758(2) 0.1580(1) 0.0533(6) 1.000 Uani d
H(1) 0.3810 0.2048 0.6586 0.046 1.000 Uiso c
H(2) 0.5520 0.3164 0.6996 0.048 1.000 Uiso c
H(3) 0.6315 0.2351 0.6423 0.048 1.000 Uiso c
H(4) 0.7002 0.4068 0.5922 0.044 1.000 Uiso c
H(5) 0.3481 0.3925 0.4472 0.038 1.000 Uiso c
H(6) 0.3709 0.1197 0.5252 0.043 1.000 Uiso c
H(7) 0.5304 0.1394 0.5264 0.043 1.000 Uiso c
H(8) 0.3263 0.3857 0.6141 0.047 1.000 Uiso c
H(9) 0.2360 0.3031 0.5655 0.047 1.000 Uiso c
H(10) 0.4097 0.2324 0.1978 0.042 1.000 Uiso c
H(11) 0.4667 0.4445 0.1949 0.045 1.000 Uiso c
H(12) 0.4014 0.4449 0.0449 0.068 1.000 Uiso c
H(13) 0.3781 0.3259 0.0494 0.068 1.000 Uiso c
H(14) 0.5911 0.3570 -0.0141 0.074 1.000 Uiso c
H(15) 0.6351 0.4229 0.0684 0.074 1.000 Uiso c
H(16) 0.5923 0.2094 0.0706 0.072 1.000 Uiso c
H(17) 0.7356 0.2633 0.0829 0.072 1.000 Uiso c
H(18) 0.6437 0.2078 0.2215 0.057 1.000 Uiso c
H(19) 0.6690 0.3266 0.2209 0.057 1.000 Uiso c
H(20) 0.3166 0.5122 0.3030 0.057 1.000 Uiso c
H(21) 0.0934 0.5555 0.3496 0.073 1.000 Uiso c
H(22) -0.0996 0.4900 0.2738 0.083 1.000 Uiso c
H(23) -0.0675 0.3766 0.1551 0.079 1.000 Uiso c
H(24) 0.1562 0.3288 0.1094 0.064 1.000 Uiso c

loop_
_atom_site_aniso_label
_atom_site_aniso_U_11
_atom_site_aniso_U_22
_atom_site_aniso_U_33
_atom_site_aniso_U_12
_atom_site_aniso_U_13
_atom_site_aniso_U_23
Br(1) 0.0501(1) 0.0390(1) 0.0580(1) -0.00694(9) -0.00882(9) 0.01163(9)
O(10) 0.0471(7) 0.0278(6) 0.0262(5) 0.0010(5) 0.0003(5) 0.0002(4)
O(23) 0.0518(8) 0.0284(6) 0.0425(7) 0.0010(6) 0.0059(6) -0.0016(5)
N(6) 0.0370(8) 0.0288(7) 0.0297(6) 0.0015(6) -0.0007(6) 0.0031(5)
C(1) 0.037(1) 0.047(1) 0.0304(9) 0.0053(8) 0.0042(8) 0.0084(7)
C(2) 0.042(1) 0.046(1) 0.0309(9) 0.0124(8) -0.0058(8) -0.0005(7)
C(3) 0.0345(9) 0.0381(9) 0.0376(9) 0.0063(7) -0.0057(8) -0.0064(7)
C(4) 0.0355(9) 0.0305(8) 0.0340(8) 0.0039(7) 0.0013(7) -0.0015(6)
C(5) 0.0316(8) 0.0320(8) 0.0316(8) 0.0079(8) -0.0016(7) -0.0003(6)
C(7) 0.040(1) 0.0319(9) 0.0362(9) -0.0016(8) -0.0002(8) 0.0081(6)
C(8) 0.0315(9) 0.051(1) 0.036(1) 0.0099(8) 0.0033(8) 0.0005(8)
C(9) 0.0269(8) 0.0300(8) 0.0337(8) -0.0008(7) -0.0008(7) 0.0010(6)
C(11) 0.0443(9) 0.0325(8) 0.0281(8) -0.0087(8) 0.0050(8) -0.0044(7)
C(12) 0.0468(9) 0.0360(9) 0.0309(8) -0.0112(9) -0.0004(8) 0.0036(7)
C(13) 0.073(1) 0.064(1) 0.0319(9) -0.019(1) 0.005(1) 0.0084(9)
C(14) 0.076(1) 0.069(1) 0.041(1) -0.026(1) 0.022(1) -0.0026(9)
C(15) 0.064(2) 0.062(1) 0.055(1) -0.019(1) 0.025(1) -0.0181(9)
C(16) 0.047(1) 0.045(1) 0.050(1) -0.002(1) 0.012(1) -0.0060(9)
C(17) 0.046(1) 0.042(1) 0.0329(8) -0.0038(8) -0.0032(8) 0.0164(7)
C(18) 0.058(1) 0.043(1) 0.0407(9) 0.004(1) -0.0017(9) 0.0134(8)
C(19) 0.069(1) 0.055(1) 0.060(1) 0.017(1) 0.014(1) 0.021(1)
C(20) 0.056(1) 0.069(2) 0.084(2) 0.012(1) 0.015(1) 0.040(1)
C(21) 0.045(1) 0.075(2) 0.077(1) -0.011(1) -0.012(1) 0.038(1)
C(22) 0.056(1) 0.059(1) 0.045(1) -0.016(1) -0.0075(9) 0.017(1)

loop_
_atom_type_symbol
_atom_type_oxidation_number
_atom_type_number_in_cell
_atom_type_scat_dispersion_real
_atom_type_scat_dispersion_imag
_atom_type_scat_source
C 0 80 0.017 0.009
;International Tables for Crystallography
(1992, Vol. C, Tables 4.2.6.8 and 6.1.1.1)
;
H 0 96 0.000 0.000
;International Tables for Crystallography
(1992, Vol. C, Table 6.1.1.2)
;
Br 0 4 -0.767 1.283
;International Tables for Crystallography
(1992, Vol. C, Tables 4.2.6.8 and 6.1.1.1)
;
N 0 4 0.029 0.018
;International Tables for Crystallography
(1992, Vol. C, Tables 4.2.6.8 and 6.1.1.1)
;
O 0 8 0.047 0.032
;International Tables for Crystallography
(1992, Vol. C, Tables 4.2.6.8 and 6.1.1.1)
;

loop_
_geom_angle_atom_site_label_1
_geom_angle_atom_site_label_2
_geom_angle_atom_site_label_3
_geom_angle
_geom_angle_publ_flag
C(9) O(10) C(11) 118.1(1) yes
C(5) N(6) C(7) 110.6(1) yes
C(5) N(6) C(9) 126.4(1) yes
C(7) N(6) C(9) 122.7(2) yes
C(2) C(1) C(7) 112.0(2) yes
C(2) C(1) C(8) 109.7(2) yes
C(2) C(1) H(1) 110.9 no
C(7) C(1) C(8) 102.1(2) yes
C(7) C(1) H(1) 110.9 no
C(8) C(1) H(1) 110.9 no
C(1) C(2) C(3) 113.1(2) yes
C(1) C(2) H(2) 108.6 no
C(1) C(2) H(3) 108.6 no
C(3) C(2) H(2) 108.6 no
C(3) C(2) H(3) 108.6 no
H(2) C(2) H(3) 109.5 no
C(2) C(3) C(4) 120.6(2) yes
C(2) C(3) H(4) 119.7 no
C(4) C(3) H(4) 119.7 no
Br(1) C(4) C(3) 121.4(2) yes
Br(1) C(4) C(5) 116.6(1) yes
C(3) C(4) C(5) 122.0(2) yes
N(6) C(5) C(4) 110.2(1) yes
N(6) C(5) C(8) 100.4(1) yes
N(6) C(5) H(5) 112.6 no
C(4) C(5) C(8) 107.7(2) yes
C(4) C(5) H(5) 112.6 no
C(8) C(5) H(5) 112.6 no
N(6) C(7) C(1) 102.5(1) yes
N(6) C(7) H(6) 111.2 no
N(6) C(7) H(7) 111.2 no
C(1) C(7) H(6) 111.2 no
C(1) C(7) H(7) 111.2 no
H(6) C(7) H(7) 109.5 no
C(1) C(8) C(5) 99.4(1) yes
C(1) C(8) H(8) 111.9 no
C(1) C(8) H(9) 111.9 no
C(5) C(8) H(8) 111.9 no
C(5) C(8) H(9) 111.9 no
H(8) C(8) H(9) 109.5 no
O(10) C(9) O(23) 124.9(2) yes
O(10) C(9) N(6) 110.3(1) yes
O(23) C(9) N(6) 124.8(2) yes
O(10) C(11) C(12) 105.6(2) yes
O(10) C(11) C(16) 110.2(2) yes
O(10) C(11) H(10) 109.8 no
C(12) C(11) C(16) 111.6(2) yes
C(12) C(11) H(10) 109.8 no
C(16) C(11) H(10) 109.8 no
C(11) C(12) C(13) 108.4(2) yes
C(11) C(12) C(17) 113.2(2) yes
C(11) C(12) H(11) 106.7 no
C(13) C(12) C(17) 114.5(2) yes
C(13) C(12) H(11) 106.7 no
C(17) C(12) H(11) 106.7 no
C(12) C(13) C(14) 111.7(2) yes
C(12) C(13) H(12) 108.9 no
C(12) C(13) H(13) 108.9 no
C(14) C(13) H(12) 108.9 no
C(14) C(13) H(13) 108.9 no
H(12) C(13) H(13) 109.5 no
C(13) C(14) C(15) 111.4(2) yes
C(13) C(14) H(14) 109.0 no
C(13) C(14) H(15) 109.0 no
C(15) C(14) H(14) 109.0 no
C(15) C(14) H(15) 109.0 no
H(14) C(14) H(15) 109.5 no
C(14) C(15) C(16) 111.4(2) yes
C(14) C(15) H(16) 109.0 no
C(14) C(15) H(17) 109.0 no
C(16) C(15) H(16) 109.0 no
C(16) C(15) H(17) 109.0 no
H(16) C(15) H(17) 109.5 no
C(11) C(16) C(15) 110.9(2) yes
C(11) C(16) H(18) 109.1 no
C(11) C(16) H(19) 109.1 no
C(15) C(16) H(18) 109.1 no
C(15) C(16) H(19) 109.1 no
H(18) C(16) H(19) 109.5 no
C(12) C(17) C(18) 119.8(2) yes
C(12) C(17) C(22) 122.8(2) yes
C(18) C(17) C(22) 117.5(2) yes
C(17) C(18) C(19) 121.9(2) yes
C(17) C(18) H(20) 119.1 no
C(19) C(18) H(20) 119.1 no
C(18) C(19) C(20) 120.1(2) yes
C(18) C(19) H(21) 120.0 no
C(20) C(19) H(21) 120.0 no
C(19) C(20) C(21) 119.3(2) yes
C(19) C(20) H(22) 120.3 no
C(21) C(20) H(22) 120.3 no
C(20) C(21) C(22) 121.0(3) yes
C(20) C(21) H(23) 119.5 no
C(22) C(21) H(23) 119.5 no
C(17) C(22) C(21) 120.2(3) yes
C(17) C(22) H(24) 119.9 no
C(21) C(22) H(24) 119.9 no

loop_
_geom_bond_atom_site_label_1
_geom_bond_atom_site_label_2
_geom_bond_distance
_geom_bond_publ_flag
Br(1) C(4) 1.912(2) yes
O(10) C(9) 1.352(2) yes
O(10) C(11) 1.444(2) yes
O(23) C(9) 1.216(2) yes
N(6) C(5) 1.473(2) yes
N(6) C(7) 1.477(2) yes
N(6) C(9) 1.338(2) yes
C(1) C(2) 1.534(3) yes
C(1) C(7) 1.544(3) yes
C(1) C(8) 1.532(3) yes
C(1) H(1) 0.95 no
C(2) C(3) 1.502(3) yes
C(2) H(2) 0.95 no
C(2) H(3) 0.95 no
C(3) C(4) 1.317(3) yes
C(3) H(4) 0.95 no
C(4) C(5) 1.504(3) yes
C(5) C(8) 1.531(3) yes
C(5) H(5) 0.95 no
C(7) H(6) 0.95 no
C(7) H(7) 0.95 no
C(8) H(8) 0.95 no
C(8) H(9) 0.95 no
C(11) C(12) 1.533(3) yes
C(11) C(16) 1.507(3) yes
C(11) H(10) 0.95 no
C(12) C(13) 1.534(3) yes
C(12) C(17) 1.512(3) yes
C(12) H(11) 0.95 no
C(13) C(14) 1.503(4) yes
C(13) H(12) 0.95 no
C(13) H(13) 0.95 no
C(14) C(15) 1.510(4) yes
C(14) H(14) 0.95 no
C(14) H(15) 0.95 no
C(15) C(16) 1.526(3) yes
C(15) H(16) 0.95 no
C(15) H(17) 0.95 no
C(16) H(18) 0.95 no
C(16) H(19) 0.95 no
C(17) C(18) 1.382(3) yes
C(17) C(22) 1.395(3) yes
C(18) C(19) 1.383(3) yes
C(18) H(20) 0.95 no
C(19) C(20) 1.372(4) yes
C(19) H(21) 0.95 no
C(20) C(21) 1.365(4) yes
C(20) H(22) 0.95 no
C(21) C(22) 1.393(4) yes
C(21) H(23) 0.95 no
C(22) H(24) 0.95 no

loop_
_geom_contact_atom_site_label_1
_geom_contact_atom_site_label_2
_geom_contact_distance
_geom_contact_site_symmetry_2
_geom_contact_publ_flag
O(23) C(12) 3.356(2) 4_645 no
O(23) C(3) 3.521(2) 3_456 no
N(6) C(3) 3.396(2) 3_456 no
C(1) C(20) 3.445(3) 3_556 no
C(2) C(20) 3.580(3) 2_565 no
C(3) C(20) 3.451(3) 2_565 no
C(3) C(9) 3.486(3) 3_556 no
C(3) C(21) 3.486(3) 2_565 no
C(3) C(7) 3.566(3) 3_556 no

loop_
_geom_torsion_atom_site_label_1
_geom_torsion_atom_site_label_2
_geom_torsion_atom_site_label_3
_geom_torsion_atom_site_label_4
_geom_torsion
_geom_torsion_publ_flag
Br(1) C(4) C(3) C(2) 179.8(1) no
Br(1) C(4) C(5) N(6) 108.1(1) no
Br(1) C(4) C(5) C(8) -143.3(1) no
O(10) C(9) N(6) C(5) 1.9(3) no
O(10) C(9) N(6) C(7) -170.9(2) no
O(10) C(11) C(12) C(13) 177.3(2) no
O(10) C(11) C(12) C(17) -54.5(2) no
O(10) C(11) C(16) C(15) -173.9(2) no
O(23) C(9) O(10) C(11) -0.1(3) no
O(23) C(9) N(6) C(5) -177.3(2) no
O(23) C(9) N(6) C(7) 9.9(3) no
N(6) C(5) C(4) C(3) -72.2(2) no
N(6) C(5) C(8) C(1) 46.6(2) no
N(6) C(7) C(1) C(2) -88.1(2) no
N(6) C(7) C(1) C(8) 29.2(2) no
N(6) C(9) O(10) C(11) -179.3(2) no
C(1) C(2) C(3) C(4) 1.0(3) no
C(1) C(7) N(6) C(5) 0.5(2) no
C(1) C(7) N(6) C(9) 174.3(2) no
C(1) C(8) C(5) C(4) -68.8(2) no
C(2) C(1) C(8) C(5) 71.7(2) no
C(2) C(3) C(4) C(5) 0.1(3) no
C(3) C(2) C(1) C(7) 73.6(2) no
C(3) C(2) C(1) C(8) -39.0(2) no
C(3) C(4) C(5) C(8) 36.4(2) no
C(4) C(5) N(6) C(7) 83.5(2) no
C(4) C(5) N(6) C(9) -90.0(2) no
C(5) C(8) C(1) C(7) -47.2(2) no
C(7) N(6) C(5) C(8) -29.9(2) no
C(8) C(5) N(6) C(9) 156.6(2) no
C(9) O(10) C(11) C(12) 160.7(2) no
C(9) O(10) C(11) C(16) -78.7(2) no
C(11) C(12) C(13) C(14) -57.4(2) no
C(11) C(12) C(17) C(18) 94.6(2) no
C(11) C(12) C(17) C(22) -85.8(2) no
C(11) C(16) C(15) C(14) 54.5(3) no
C(12) C(11) C(16) C(15) -56.9(2) no
C(12) C(13) C(14) C(15) 56.9(3) no
C(12) C(17) C(18) C(19) 179.9(2) no
C(12) C(17) C(22) C(21) -179.1(2) no
C(13) C(12) C(11) C(16) 57.6(2) no
C(13) C(12) C(17) C(18) -140.5(2) no
C(13) C(12) C(17) C(22) 39.2(3) no
C(13) C(14) C(15) C(16) -54.5(3) no
C(14) C(13) C(12) C(17) 175.2(2) no
C(16) C(11) C(12) C(17) -174.3(2) no
C(17) C(18) C(19) C(20) -1.2(3) no
C(17) C(22) C(21) C(20) -0.5(4) no
C(18) C(17) C(22) C(21) 0.6(3) no
C(18) C(19) C(20) C(21) 1.2(4) no
C(19) C(18) C(17) C(22) 0.3(3) no
C(19) C(20) C(21) C(22) -0.4(4) no
